data_7015655
loop_
_publ_author_name
'Bratsos, Ioannis'
'Urankar, Damijana'
'Zangrando, Ennio'
'Genova-Kalou, Petia'
'Ko\<smrlj, Janez'
'Alessio, Enzo'
'Turel, Iztok'

_publ_section_title
;
 1-(2-Picolyl)-substituted 1,2,3-triazole as novel chelating ligand for
 the preparation of ruthenium complexes with potential anticancer
 activity.
;
_journal_issue 19
_journal_name_full 'Dalton transactions (Cambridge, England : 2003)'
_journal_page_first 5188
_journal_page_last 5199
_journal_paper_doi 10.1039/c0dt01807d
_journal_volume 40
_journal_year 2011
_chemical_formula_moiety 'C18 H24 Cl2 N4 O2 Ru S2'
_chemical_formula_sum 'C18 H24 Cl2 N4 O2 Ru S2'
_chemical_formula_weight 564.50
_chemical_name_systematic
;
?
;
_space_group_IT_number 2
_symmetry_cell_setting triclinic
_symmetry_space_group_name_Hall '-P 1'
_symmetry_space_group_name_H-M 'P -1'
_atom_sites_solution_hydrogens geom
_atom_sites_solution_primary direct
_atom_sites_solution_secondary difmap
_audit_creation_method SHELXL-97
_cell_angle_alpha 104.37(3)
_cell_angle_beta 96.23(2)
_cell_angle_gamma 94.18(2)
_cell_formula_units_Z 2
_cell_length_a 8.411(3)
_cell_length_b 10.009(4)
_cell_length_c 13.997(4)
_cell_measurement_temperature 293(2)
_cell_volume 1128.6(7)
_computing_cell_refinement 'Denzo (Otwinowski & Minor 1997)'
_computing_data_collection 'Nonius Xpress'
_computing_data_reduction 'Denzo and Scalepack (Otwinowski & Minor 1997)'
_computing_molecular_graphics 'Ortep3/windows (Farrugia,1997)'
_computing_publication_material 'Wingx 1.70.00 (Farrugia, 1999)'
_computing_structure_refinement 'SHELX97 (Sheldrick, 1998)'
_computing_structure_solution 'SHELX97 (Sheldrick, 1998)'
_diffrn_ambient_temperature 293(2)
_diffrn_measured_fraction_theta_full 0.942
_diffrn_measured_fraction_theta_max 0.942
_diffrn_measurement_device_type 'image plate dip1030'
_diffrn_measurement_method 'laser scanner'
_diffrn_radiation_monochromator graphite
_diffrn_radiation_source 'fine-focus sealed tube'
_diffrn_radiation_type MoK\a
_diffrn_radiation_wavelength 0.71073
_diffrn_reflns_av_R_equivalents 0.0397
_diffrn_reflns_av_sigmaI/netI 0.0872
_diffrn_reflns_limit_h_max 10
_diffrn_reflns_limit_h_min -10
_diffrn_reflns_limit_k_max 12
_diffrn_reflns_limit_k_min -12
_diffrn_reflns_limit_l_max 17
_diffrn_reflns_limit_l_min -17
_diffrn_reflns_number 13115
_diffrn_reflns_theta_full 27.08
_diffrn_reflns_theta_max 27.08
_diffrn_reflns_theta_min 2.26
_exptl_absorpt_coefficient_mu 1.139
_exptl_absorpt_correction_T_max 0.8255
_exptl_absorpt_correction_T_min 0.7565
_exptl_absorpt_correction_type refdelf
_exptl_absorpt_process_details
;
Parkin S,Moezzi B & Hope H, (1995) J. Appl. Cryst. 28, 53-56
Quadratic fit to sin(theta)/lambda - 18 parameters
;
_exptl_crystal_colour yellow
_exptl_crystal_density_diffrn 1.661
_exptl_crystal_density_method 'not measured'
_exptl_crystal_description needle
_exptl_crystal_F_000 572
_exptl_crystal_size_max 0.35
_exptl_crystal_size_mid 0.12
_exptl_crystal_size_min 0.10
_refine_diff_density_max 0.503
_refine_diff_density_min -0.653
_refine_diff_density_rms 0.077
_refine_ls_extinction_method none
_refine_ls_goodness_of_fit_ref 0.839
_refine_ls_hydrogen_treatment constr
_refine_ls_matrix_type full
_refine_ls_number_parameters 266
_refine_ls_number_reflns 4678
_refine_ls_number_restraints 0
_refine_ls_restrained_S_all 0.839
_refine_ls_R_factor_all 0.0804
_refine_ls_R_factor_gt 0.0421
_refine_ls_shift/su_max 0.001
_refine_ls_shift/su_mean 0.000
_refine_ls_structure_factor_coef Fsqd
_refine_ls_weighting_details 'calc w=1/[\s^2^(Fo^2^)+(0.0449P)^2^+0.0000P] where P=(Fo^2^+2Fc^2^)/3'
_refine_ls_weighting_scheme calc
_refine_ls_wR_factor_gt 0.0960
_refine_ls_wR_factor_ref 0.1070
_reflns_number_gt 2373
_reflns_number_total 4678
_reflns_threshold_expression >2sigma(I)
_cod_data_source_file c0dt01807d.txt
_cod_data_source_block 1
_cod_database_code 7015655

loop_
_symmetry_equiv_pos_as_xyz
'x, y, z'
'-x, -y, -z'

loop_
_atom_site_label
_atom_site_type_symbol
_atom_site_fract_x
_atom_site_fract_y
_atom_site_fract_z
_atom_site_U_iso_or_equiv
_atom_site_adp_type
_atom_site_occupancy
_atom_site_symmetry_multiplicity
_atom_site_calc_flag
_atom_site_refinement_flags
_atom_site_disorder_assembly
_atom_site_disorder_group
Ru Ru 0.34273(5) 0.31858(4) 0.20544(3) 0.05167(15) Uani 1 1 d . . .
Cl2 Cl 0.21352(17) 0.39224(15) 0.35130(11) 0.0670(4) Uani 1 1 d . . .
Cl1 Cl 0.47402(16) 0.24177(14) 0.05802(11) 0.0629(4) Uani 1 1 d . . .
S1 S 0.54170(16) 0.49599(14) 0.26383(11) 0.0606(4) Uani 1 1 d . . .
S2 S 0.19410(16) 0.44525(14) 0.12158(12) 0.0599(4) Uani 1 1 d . . .
O1 O 0.5358(5) 0.6223(4) 0.2270(3) 0.0795(12) Uani 1 1 d . . .
O2 O 0.0387(4) 0.3729(4) 0.0660(3) 0.0799(12) Uani 1 1 d . . .
N1 N 0.1560(5) 0.1453(4) 0.1631(3) 0.0536(11) Uani 1 1 d . . .
N2 N 0.4672(5) 0.1827(4) 0.2721(3) 0.0524(11) Uani 1 1 d . . .
N3 N 0.4497(5) 0.0435(4) 0.2309(3) 0.0565(11) Uani 1 1 d . . .
N4 N 0.5610(5) 0.2091(4) 0.3564(3) 0.0585(11) Uani 1 1 d . . .
C1 C 0.0014(6) 0.1706(6) 0.1696(4) 0.0642(15) Uani 1 1 d . . .
H1 H -0.0202 0.2614 0.1956 0.077 Uiso 1 1 calc R . .
C2 C -0.1266(7) 0.0676(7) 0.1393(5) 0.0735(17) Uani 1 1 d . . .
H2 H -0.2317 0.0887 0.1444 0.088 Uiso 1 1 calc R . .
C3 C -0.0942(8) -0.0658(7) 0.1018(5) 0.0786(19) Uani 1 1 d . . .
H3 H -0.1777 -0.1366 0.0784 0.094 Uiso 1 1 calc R . .
C4 C 0.0633(7) -0.0945(6) 0.0991(4) 0.0692(16) Uani 1 1 d . . .
H4 H 0.0870 -0.1850 0.0750 0.083 Uiso 1 1 calc R . .
C5 C 0.1845(6) 0.0115(5) 0.1320(4) 0.0561(13) Uani 1 1 d . . .
C6 C 0.3575(6) -0.0202(5) 0.1344(4) 0.0606(14) Uani 1 1 d . . .
H6A H 0.3611 -0.1198 0.1190 0.073 Uiso 1 1 calc R . .
H6B H 0.4056 0.0137 0.0838 0.073 Uiso 1 1 calc R . .
C7 C 0.5383(6) -0.0171(6) 0.2922(4) 0.0632(15) Uani 1 1 d . . .
H7 H 0.5496 -0.1111 0.2824 0.076 Uiso 1 1 calc R . .
C8 C 0.6063(6) 0.0867(6) 0.3700(4) 0.0595(14) Uani 1 1 d . . .
C9 C 0.7138(7) 0.0818(6) 0.4594(4) 0.0641(15) Uani 1 1 d . . .
C10 C 0.7059(7) -0.0352(7) 0.4944(5) 0.0797(19) Uani 1 1 d . . .
H10 H 0.6296 -0.1091 0.4621 0.096 Uiso 1 1 calc R . .
C11 C 0.8080(9) -0.0464(9) 0.5763(6) 0.100(2) Uani 1 1 d . . .
H11 H 0.7997 -0.1253 0.6000 0.120 Uiso 1 1 calc R . .
C12 C 0.9200(10) 0.0614(11) 0.6203(6) 0.102(3) Uani 1 1 d . . .
H12 H 0.9918 0.0541 0.6737 0.122 Uiso 1 1 calc R . .
C13 C 0.9320(8) 0.1798(9) 0.5898(5) 0.097(2) Uani 1 1 d . . .
H13 H 1.0091 0.2526 0.6230 0.117 Uiso 1 1 calc R . .
C14 C 0.8278(7) 0.1916(7) 0.5083(5) 0.0836(19) Uani 1 1 d . . .
H14 H 0.8348 0.2724 0.4869 0.100 Uiso 1 1 calc R . .
C15 C 0.7337(6) 0.4394(6) 0.2475(5) 0.0783(18) Uani 1 1 d . . .
H15A H 0.7419 0.4084 0.1778 0.117 Uiso 1 1 calc R . .
H15B H 0.7484 0.3643 0.2779 0.117 Uiso 1 1 calc R . .
H15C H 0.8152 0.5147 0.2780 0.117 Uiso 1 1 calc R . .
C16 C 0.5687(8) 0.5564(6) 0.3955(4) 0.0840(19) Uani 1 1 d . . .
H16A H 0.6659 0.6183 0.4169 0.126 Uiso 1 1 calc R . .
H16B H 0.5760 0.4791 0.4242 0.126 Uiso 1 1 calc R . .
H16C H 0.4789 0.6047 0.4165 0.126 Uiso 1 1 calc R . .
C17 C 0.1499(8) 0.6020(6) 0.2000(5) 0.0812(18) Uani 1 1 d . . .
H17A H 0.0727 0.6436 0.1639 0.122 Uiso 1 1 calc R . .
H17B H 0.2465 0.6644 0.2221 0.122 Uiso 1 1 calc R . .
H17C H 0.1064 0.5833 0.2565 0.122 Uiso 1 1 calc R . .
C18 C 0.2898(7) 0.5120(6) 0.0345(5) 0.0749(17) Uani 1 1 d . . .
H18A H 0.3186 0.4367 -0.0158 0.112 Uiso 1 1 calc R . .
H18B H 0.3851 0.5711 0.0678 0.112 Uiso 1 1 calc R . .
H18C H 0.2179 0.5643 0.0041 0.112 Uiso 1 1 calc R . .

loop_
_atom_site_aniso_label
_atom_site_aniso_U_11
_atom_site_aniso_U_22
_atom_site_aniso_U_33
_atom_site_aniso_U_23
_atom_site_aniso_U_13
_atom_site_aniso_U_12
Ru 0.0573(3) 0.0445(3) 0.0559(3) 0.0163(2) 0.00863(19) 0.00967(18)
Cl2 0.0805(9) 0.0630(9) 0.0611(10) 0.0154(7) 0.0223(7) 0.0128(7)
Cl1 0.0704(8) 0.0613(9) 0.0617(9) 0.0180(7) 0.0190(7) 0.0161(7)
S1 0.0658(8) 0.0509(8) 0.0656(10) 0.0181(7) 0.0063(7) 0.0026(6)
S2 0.0617(8) 0.0518(8) 0.0723(10) 0.0261(7) 0.0078(7) 0.0129(6)
O1 0.094(3) 0.056(2) 0.093(3) 0.037(2) 0.004(2) -0.007(2)
O2 0.066(2) 0.075(3) 0.099(3) 0.037(2) -0.018(2) -0.001(2)
N1 0.055(3) 0.052(3) 0.055(3) 0.016(2) 0.008(2) 0.010(2)
N2 0.064(3) 0.044(3) 0.052(3) 0.016(2) 0.006(2) 0.013(2)
N3 0.063(3) 0.046(3) 0.062(3) 0.016(2) 0.008(2) 0.011(2)
N4 0.057(3) 0.060(3) 0.061(3) 0.019(2) 0.005(2) 0.013(2)
C1 0.070(4) 0.064(4) 0.064(4) 0.021(3) 0.011(3) 0.014(3)
C2 0.074(4) 0.075(4) 0.074(5) 0.032(4) 0.003(3) -0.007(3)
C3 0.077(4) 0.081(5) 0.077(5) 0.033(4) -0.008(3) -0.014(4)
C4 0.090(4) 0.052(4) 0.062(4) 0.020(3) -0.008(3) -0.005(3)
C5 0.068(3) 0.047(3) 0.055(4) 0.017(3) 0.006(3) 0.007(3)
C6 0.081(4) 0.041(3) 0.056(4) 0.006(3) 0.009(3) 0.006(3)
C7 0.074(4) 0.048(3) 0.075(4) 0.025(3) 0.014(3) 0.018(3)
C8 0.066(3) 0.054(3) 0.064(4) 0.022(3) 0.011(3) 0.017(3)
C9 0.064(3) 0.074(4) 0.062(4) 0.026(3) 0.010(3) 0.021(3)
C10 0.069(4) 0.098(5) 0.087(5) 0.045(4) 0.016(3) 0.023(3)
C11 0.110(6) 0.131(7) 0.090(6) 0.064(5) 0.031(5) 0.061(5)
C12 0.100(6) 0.151(8) 0.063(5) 0.025(6) 0.017(4) 0.062(6)
C13 0.098(5) 0.108(6) 0.072(5) -0.001(5) -0.007(4) 0.027(4)
C14 0.083(5) 0.083(5) 0.080(5) 0.010(4) 0.003(4) 0.023(4)
C15 0.063(4) 0.080(4) 0.090(5) 0.019(4) 0.008(3) 0.005(3)
C16 0.108(5) 0.067(4) 0.066(4) 0.006(3) 0.005(4) -0.013(3)
C17 0.108(5) 0.060(4) 0.088(5) 0.028(3) 0.030(4) 0.036(3)
C18 0.086(4) 0.077(4) 0.079(5) 0.045(4) 0.018(3) 0.021(3)

loop_
_atom_type_symbol
_atom_type_description
_atom_type_scat_dispersion_real
_atom_type_scat_dispersion_imag
_atom_type_scat_source
C C 0.0033 0.0016 'International Tables Vol C Tables 4.2.6.8 and 6.1.1.4'
H H 0.0000 0.0000 'International Tables Vol C Tables 4.2.6.8 and 6.1.1.4'
N N 0.0061 0.0033 'International Tables Vol C Tables 4.2.6.8 and 6.1.1.4'
O O 0.0106 0.0060 'International Tables Vol C Tables 4.2.6.8 and 6.1.1.4'
S S 0.1246 0.1234 'International Tables Vol C Tables 4.2.6.8 and 6.1.1.4'
Cl Cl 0.1484 0.1585 'International Tables Vol C Tables 4.2.6.8 and 6.1.1.4'
Ru Ru -1.2594 0.8363 'International Tables Vol C Tables 4.2.6.8 and 6.1.1.4'

loop_
_geom_angle_atom_site_label_1
_geom_angle_atom_site_label_2
_geom_angle_atom_site_label_3
_geom_angle
_geom_angle_site_symmetry_1
_geom_angle_site_symmetry_3
_geom_angle_publ_flag
N2 Ru N1 82.89(16) . . ?
N2 Ru S1 93.20(12) . . ?
N1 Ru S1 174.72(12) . . ?
N2 Ru S2 173.94(13) . . ?
N1 Ru S2 91.76(11) . . ?
S1 Ru S2 92.31(6) . . ?
N2 Ru Cl2 90.05(12) . . ?
N1 Ru Cl2 85.26(12) . . ?
S1 Ru Cl2 91.20(6) . . ?
S2 Ru Cl2 92.35(6) . . ?
N2 Ru Cl1 89.44(12) . . ?
N1 Ru Cl1 94.43(12) . . ?
S1 Ru Cl1 89.07(6) . . ?
S2 Ru Cl1 88.13(6) . . ?
Cl2 Ru Cl1 179.43(5) . . ?
O1 S1 C15 106.4(3) . . ?
O1 S1 C16 105.3(3) . . ?
C15 S1 C16 98.8(3) . . ?
O1 S1 Ru 119.57(17) . . ?
C15 S1 Ru 111.6(2) . . ?
C16 S1 Ru 112.9(2) . . ?
O2 S2 C18 105.0(3) . . ?
O2 S2 C17 106.6(3) . . ?
C18 S2 C17 99.5(3) . . ?
O2 S2 Ru 115.30(16) . . ?
C18 S2 Ru 116.1(2) . . ?
C17 S2 Ru 112.7(2) . . ?
C5 N1 C1 117.0(4) . . ?
C5 N1 Ru 124.0(3) . . ?
C1 N1 Ru 119.0(4) . . ?
N4 N2 N3 108.7(4) . . ?
N4 N2 Ru 129.5(3) . . ?
N3 N2 Ru 121.6(3) . . ?
C7 N3 N2 108.3(4) . . ?
C7 N3 C6 128.9(5) . . ?
N2 N3 C6 122.7(4) . . ?
N2 N4 C8 107.9(4) . . ?
N1 C1 C2 123.1(6) . . ?
C3 C2 C1 118.3(6) . . ?
C2 C3 C4 119.4(6) . . ?
C5 C4 C3 119.5(6) . . ?
N1 C5 C4 122.5(5) . . ?
N1 C5 C6 117.8(4) . . ?
C4 C5 C6 119.7(5) . . ?
N3 C6 C5 111.6(4) . . ?
C8 C7 N3 105.9(5) . . ?
C7 C8 N4 109.2(5) . . ?
C7 C8 C9 129.7(5) . . ?
N4 C8 C9 121.1(5) . . ?
C10 C9 C14 118.4(6) . . ?
C10 C9 C8 120.1(6) . . ?
C14 C9 C8 121.4(6) . . ?
C9 C10 C11 122.2(7) . . ?
C12 C11 C10 117.6(7) . . ?
C11 C12 C13 122.8(8) . . ?
C12 C13 C14 119.5(7) . . ?
C9 C14 C13 119.5(7) . . ?

loop_
_geom_bond_atom_site_label_1
_geom_bond_atom_site_label_2
_geom_bond_distance
_geom_bond_site_symmetry_2
_geom_bond_publ_flag
Ru N2 2.107(4) . ?
Ru N1 2.172(4) . ?
Ru S1 2.2740(16) . ?
Ru S2 2.2802(15) . ?
Ru Cl2 2.3967(16) . ?
Ru Cl1 2.4289(16) . ?
S1 O1 1.481(4) . ?
S1 C15 1.770(6) . ?
S1 C16 1.774(6) . ?
S2 O2 1.483(4) . ?
S2 C18 1.766(5) . ?
S2 C17 1.768(6) . ?
N1 C5 1.349(6) . ?
N1 C1 1.351(6) . ?
N2 N4 1.303(5) . ?
N2 N3 1.360(5) . ?
N3 C7 1.359(6) . ?
N3 C6 1.451(6) . ?
N4 C8 1.360(6) . ?
C1 C2 1.387(7) . ?
C2 C3 1.367(8) . ?
C3 C4 1.378(8) . ?
C4 C5 1.369(7) . ?
C5 C6 1.510(7) . ?
C7 C8 1.345(7) . ?
C8 C9 1.476(7) . ?
C9 C10 1.376(8) . ?
C9 C14 1.388(8) . ?
C10 C11 1.389(9) . ?
C11 C12 1.352(10) . ?
C12 C13 1.356(10) . ?
C13 C14 1.396(9) . ?

loop_
_geom_torsion_atom_site_label_1
_geom_torsion_atom_site_label_2
_geom_torsion_atom_site_label_3
_geom_torsion_atom_site_label_4
_geom_torsion
_geom_torsion_site_symmetry_1
_geom_torsion_site_symmetry_2
_geom_torsion_site_symmetry_3
_geom_torsion_site_symmetry_4
_geom_torsion_publ_flag
N2 Ru S1 O1 170.2(2) . . . . ?
N1 Ru S1 O1 -147.6(13) . . . . ?
S2 Ru S1 O1 -7.3(2) . . . . ?
Cl2 Ru S1 O1 -99.7(2) . . . . ?
Cl1 Ru S1 O1 80.8(2) . . . . ?
N2 Ru S1 C15 45.0(3) . . . . ?
N1 Ru S1 C15 87.2(13) . . . . ?
S2 Ru S1 C15 -132.4(2) . . . . ?
Cl2 Ru S1 C15 135.2(2) . . . . ?
Cl1 Ru S1 C15 -44.3(2) . . . . ?
N2 Ru S1 C16 -65.3(3) . . . . ?
N1 Ru S1 C16 -23.0(13) . . . . ?
S2 Ru S1 C16 117.3(3) . . . . ?
Cl2 Ru S1 C16 24.9(3) . . . . ?
Cl1 Ru S1 C16 -154.6(3) . . . . ?
N2 Ru S2 O2 24.7(12) . . . . ?
N1 Ru S2 O2 -3.2(2) . . . . ?
S1 Ru S2 O2 -179.9(2) . . . . ?
Cl2 Ru S2 O2 -88.6(2) . . . . ?
Cl1 Ru S2 O2 91.1(2) . . . . ?
N2 Ru S2 C18 -98.7(11) . . . . ?
N1 Ru S2 C18 -126.6(3) . . . . ?
S1 Ru S2 C18 56.8(3) . . . . ?
Cl2 Ru S2 C18 148.1(3) . . . . ?
Cl1 Ru S2 C18 -32.2(3) . . . . ?
N2 Ru S2 C17 147.5(11) . . . . ?
N1 Ru S2 C17 119.5(3) . . . . ?
S1 Ru S2 C17 -57.1(2) . . . . ?
Cl2 Ru S2 C17 34.2(2) . . . . ?
Cl1 Ru S2 C17 -146.1(2) . . . . ?
N2 Ru N1 C5 -40.3(4) . . . . ?
S1 Ru N1 C5 -82.8(14) . . . . ?
S2 Ru N1 C5 136.9(4) . . . . ?
Cl2 Ru N1 C5 -130.9(4) . . . . ?
Cl1 Ru N1 C5 48.6(4) . . . . ?
N2 Ru N1 C1 138.3(4) . . . . ?
S1 Ru N1 C1 95.8(13) . . . . ?
S2 Ru N1 C1 -44.5(4) . . . . ?
Cl2 Ru N1 C1 47.7(4) . . . . ?
Cl1 Ru N1 C1 -132.8(4) . . . . ?
N1 Ru N2 N4 -141.3(4) . . . . ?
S1 Ru N2 N4 35.1(4) . . . . ?
S2 Ru N2 N4 -169.5(8) . . . . ?
Cl2 Ru N2 N4 -56.1(4) . . . . ?
Cl1 Ru N2 N4 124.1(4) . . . . ?
N1 Ru N2 N3 34.4(4) . . . . ?
S1 Ru N2 N3 -149.2(3) . . . . ?
S2 Ru N2 N3 6.2(14) . . . . ?
Cl2 Ru N2 N3 119.6(3) . . . . ?
Cl1 Ru N2 N3 -60.2(3) . . . . ?
N4 N2 N3 C7 -0.8(6) . . . . ?
Ru N2 N3 C7 -177.3(3) . . . . ?
N4 N2 N3 C6 -177.5(4) . . . . ?
Ru N2 N3 C6 6.0(6) . . . . ?
N3 N2 N4 C8 0.6(5) . . . . ?
Ru N2 N4 C8 176.7(3) . . . . ?
C5 N1 C1 C2 -4.8(8) . . . . ?
Ru N1 C1 C2 176.5(4) . . . . ?
N1 C1 C2 C3 0.5(9) . . . . ?
C1 C2 C3 C4 2.6(9) . . . . ?
C2 C3 C4 C5 -1.3(9) . . . . ?
C1 N1 C5 C4 6.2(7) . . . . ?
Ru N1 C5 C4 -175.2(4) . . . . ?
C1 N1 C5 C6 -173.8(5) . . . . ?
Ru N1 C5 C6 4.8(7) . . . . ?
C3 C4 C5 N1 -3.3(8) . . . . ?
C3 C4 C5 C6 176.7(5) . . . . ?
C7 N3 C6 C5 124.7(5) . . . . ?
N2 N3 C6 C5 -59.3(6) . . . . ?
N1 C5 C6 N3 51.3(6) . . . . ?
C4 C5 C6 N3 -128.7(5) . . . . ?
N2 N3 C7 C8 0.7(6) . . . . ?
C6 N3 C7 C8 177.1(5) . . . . ?
N3 C7 C8 N4 -0.3(6) . . . . ?
N3 C7 C8 C9 179.6(5) . . . . ?
N2 N4 C8 C7 -0.2(6) . . . . ?
N2 N4 C8 C9 180.0(5) . . . . ?
C7 C8 C9 C10 -27.5(10) . . . . ?
N4 C8 C9 C10 152.3(5) . . . . ?
C7 C8 C9 C14 150.4(6) . . . . ?
N4 C8 C9 C14 -29.7(8) . . . . ?
C14 C9 C10 C11 -0.1(9) . . . . ?
C8 C9 C10 C11 177.9(6) . . . . ?
C9 C10 C11 C12 -1.5(10) . . . . ?
C10 C11 C12 C13 2.3(12) . . . . ?
C11 C12 C13 C14 -1.5(12) . . . . ?
C10 C9 C14 C13 1.0(9) . . . . ?
C8 C9 C14 C13 -177.0(6) . . . . ?
C12 C13 C14 C9 -0.2(10) . . . . ?
